data_7121446
loop_
_publ_author_name
'Pfrunder, Michael C.'
'Brock, Aidan J.'
'Brown, Joshua J.'
'Grosjean, Arnaud'
'Ward, John'
'McMurtrie, John C.'
'Clegg, Jack K.'

_publ_section_title
;
 A three-dimensional cubic halogen-bonded network.
;
_journal_issue 32
_journal_name_full 'Chemical communications (Cambridge, England)'
_journal_page_first 3974
_journal_page_last 3976
_journal_paper_doi 10.1039/c8cc02178c
_journal_volume 54
_journal_year 2018
_chemical_formula_moiety 'C39 H27 N6 O6 Fe, 3(C6 F4 I2), 0.25(H2 O)'
_chemical_formula_sum 'C57 H27.5 F12 Fe I6 N6 O6.25'
_chemical_formula_weight 1941.60
_space_group_crystal_system monoclinic
_space_group_IT_number 14
_space_group_name_Hall '-P 2yn'
_space_group_name_H-M_alt 'P 1 21/n 1'
_symmetry_space_group_name_Hall '-P 2yn'
_symmetry_space_group_name_H-M 'P 1 21/n 1'
_atom_sites_solution_hydrogens difmap
_atom_sites_solution_primary direct
_atom_sites_solution_secondary difmap
_audit_creation_method SHELXL-2014/6
_audit_update_record
;
2017-12-14 deposited with the CCDC.
2018-03-26 downloaded from the CCDC.
;
_cell_angle_alpha 90
_cell_angle_beta 112.635(2)
_cell_angle_gamma 90
_cell_formula_units_Z 4
_cell_length_a 17.9257(2)
_cell_length_b 19.9161(3)
_cell_length_c 18.7188(2)
_cell_measurement_reflns_used 52773
_cell_measurement_temperature 99.8(3)
_cell_measurement_theta_max 45.0990
_cell_measurement_theta_min 3.6520
_cell_volume 6168.06(16)
_computing_cell_refinement
;
CrysAlis RED, Oxford Diffraction Ltd.,
Version 1.171.32.13 (release 29-11-2007 CrysAlis171 .NET)
(compiled Nov 29 2007,17:23:28)
;
_computing_data_collection
;
CrysAlis CCD, Oxford Diffraction Ltd.,
Version 1.171.32.13 (release 29-11-2007 CrysAlis171 .NET)
(compiled Nov 29 2007,17:23:28)
;
_computing_data_reduction
;
CrysAlis RED, Oxford Diffraction Ltd.,
Version 1.171.32.13 (release 29-11-2007 CrysAlis171 .NET)
(compiled Nov 29 2007,17:23:28)
;
_computing_molecular_graphics
;ORTEPIII (Farrugia, 1997)
WINGX-32 (Farrugia, 1999)
;
_computing_publication_material 'enCIFer 1.0 (CCDC, 2003)'
_computing_structure_refinement 'SHELXL-2014/6 (Sheldrick, 2014)'
_computing_structure_solution 'SHELXT (Sheldrick, 2014)'
_diffrn_ambient_temperature 99.8(3)
_diffrn_detector_area_resol_mean 16.0774
_diffrn_measured_fraction_theta_full 0.970
_diffrn_measured_fraction_theta_max 0.998
_diffrn_measurement_device_type 'Oxford Diffraction Gemini'
_diffrn_measurement_method /w
_diffrn_radiation_type MoK\a
_diffrn_radiation_wavelength 0.71073
_diffrn_reflns_av_R_equivalents 0.0298
_diffrn_reflns_av_unetI/netI 0.0123
_diffrn_reflns_Laue_measured_fraction_full 0.970
_diffrn_reflns_Laue_measured_fraction_max 0.998
_diffrn_reflns_limit_h_max 21
_diffrn_reflns_limit_h_min -21
_diffrn_reflns_limit_k_max 23
_diffrn_reflns_limit_k_min -23
_diffrn_reflns_limit_l_max 22
_diffrn_reflns_limit_l_min -22
_diffrn_reflns_number 91891
_diffrn_reflns_point_group_measured_fraction_full 0.970
_diffrn_reflns_point_group_measured_fraction_max 0.998
_diffrn_reflns_theta_full 25.242
_diffrn_reflns_theta_max 24.999
_diffrn_reflns_theta_min 3.067
_diffrn_source 'Enhance (Mo) X-ray Source'
_exptl_absorpt_coefficient_mu 3.339
_exptl_absorpt_correction_T_max 0.662
_exptl_absorpt_correction_T_min 0.377
_exptl_absorpt_correction_type analytical
_exptl_absorpt_process_details
;
CrysAlisPro, Agilent Technologies,
Version 1.171.37.33 (release 27-03-2014 CrysAlis171 .NET)
(compiled Mar 27 2014,17:12:48)
Analytical numeric absorption correction using a multifaceted crystal
            model based on expressions derived by R.C. Clark & J.S. Reid.
(Clark, R. C. & Reid, J. S. (1995). Acta Cryst. A51, 887-897)
Empirical absorption correction using spherical harmonics,
 implemented in SCALE3 ABSPACK scaling algorithm.
;
_exptl_crystal_colour red
_exptl_crystal_density_diffrn 2.091
_exptl_crystal_description prism
_exptl_crystal_F_000 3654
_exptl_crystal_size_max 0.43
_exptl_crystal_size_mid 0.20
_exptl_crystal_size_min 0.14
_refine_diff_density_max 1.248
_refine_diff_density_min -1.222
_refine_diff_density_rms 0.111
_refine_ls_extinction_method none
_refine_ls_goodness_of_fit_ref 1.151
_refine_ls_hydrogen_treatment refall
_refine_ls_matrix_type full
_refine_ls_number_parameters 910
_refine_ls_number_reflns 10839
_refine_ls_number_restraints 0
_refine_ls_restrained_S_all 1.151
_refine_ls_R_factor_all 0.0288
_refine_ls_R_factor_gt 0.0249
_refine_ls_shift/su_max 0.003
_refine_ls_shift/su_mean 0.000
_refine_ls_structure_factor_coef Fsqd
_refine_ls_weighting_details 'w=1/[\s^2^(Fo^2^)+(0.0300P)^2^+22.0000P] where P=(Fo^2^+2Fc^2^)/3'
_refine_ls_weighting_scheme calc
_refine_ls_wR_factor_gt 0.0672
_refine_ls_wR_factor_ref 0.0712
_reflns_Friedel_coverage 0.000
_reflns_number_gt 9890
_reflns_number_total 10839
_reflns_threshold_expression 'I > 2\s(I)'
_cod_data_source_file c8cc02178c2.cif
_cod_data_source_block shelx
_cod_depositor_comments 'Adding full bibliography for 7121446.cif.'
_cod_original_formula_sum 'C57 H27.50 F12 Fe I6 N6 O6.25'
_cod_database_code 7121446
_shelx_space_group_comment
;
The symmetry employed for this shelxl refinement is uniquely defined
by the following loop, which should always be used as a source of
symmetry information in preference to the above space-group names.
They are only intended as comments.
;
_shelxl_version_number 2014/6

loop_
_space_group_symop_operation_xyz
'x, y, z'
'-x+1/2, y+1/2, -z+1/2'
'-x, -y, -z'
'x-1/2, -y-1/2, z-1/2'

loop_
_atom_site_label
_atom_site_type_symbol
_atom_site_fract_x
_atom_site_fract_y
_atom_site_fract_z
_atom_site_U_iso_or_equiv
_atom_site_adp_type
_atom_site_occupancy
_atom_site_site_symmetry_order
_atom_site_calc_flag
_atom_site_refinement_flags_occupancy
C1 C 0.8592(2) 0.7136(2) 0.3611(2) 0.0181(8) Uani 1 1 d .
C2 C 0.9928(2) 0.6913(2) 0.3886(2) 0.0202(8) Uani 1 1 d .
C3 C 0.9796(2) 0.68771(19) 0.3108(2) 0.0163(8) Uani 1 1 d .
C4 C 0.9022(2) 0.70030(18) 0.2560(2) 0.0143(7) Uani 1 1 d .
C5 C 0.8411(2) 0.71311(19) 0.2821(2) 0.0166(8) Uani 1 1 d .
C6 C 0.8823(2) 0.70092(18) 0.1706(2) 0.0140(7) Uani 1 1 d .
C7 C 0.9247(2) 0.66023(19) 0.1387(2) 0.0166(8) Uani 1 1 d .
C8 C 0.9082(2) 0.65934(18) 0.0594(2) 0.0148(7) Uani 1 1 d .
C9 C 0.9623(2) 0.62242(18) 0.0282(2) 0.0164(8) Uani 1 1 d .
C10 C 1.0404(3) 0.6035(2) 0.0741(3) 0.0269(10) Uani 1 1 d .
C11 C 1.0885(3) 0.5749(3) 0.0396(3) 0.0310(10) Uani 1 1 d .
C12 C 0.9885(3) 0.5815(2) -0.0792(3) 0.0269(9) Uani 1 1 d .
C13 C 0.9356(3) 0.6104(2) -0.0506(3) 0.0237(9) Uani 1 1 d .
C14 C 0.5411(3) 0.5888(2) 0.1167(3) 0.0248(9) Uani 1 1 d .
C15 C 0.5947(3) 0.6160(2) 0.0876(2) 0.0227(9) Uani 1 1 d .
C16 C 0.5706(2) 0.6226(2) 0.0079(2) 0.0186(8) Uani 1 1 d .
C17 C 0.4941(3) 0.6000(3) -0.0384(3) 0.0321(11) Uani 1 1 d .
C18 C 0.4452(3) 0.5733(3) -0.0033(3) 0.0358(11) Uani 1 1 d .
C19 C 0.6254(2) 0.65874(19) -0.0233(2) 0.0160(8) Uani 1 1 d .
C20 C 0.6074(2) 0.6617(2) -0.1026(2) 0.0166(8) Uani 1 1 d .
C21 C 0.6495(2) 0.70270(19) -0.1345(2) 0.0147(7) Uani 1 1 d .
C22 C 0.6286(2) 0.70363(18) -0.2198(2) 0.0148(7) Uani 1 1 d .
C23 C 0.6884(2) 0.7222(2) -0.2464(2) 0.0196(8) Uani 1 1 d .
C24 C 0.6698(3) 0.7244(2) -0.3247(2) 0.0217(8) Uani 1 1 d .
C25 C 0.5390(2) 0.6927(2) -0.3520(2) 0.0193(8) Uani 1 1 d .
C26 C 0.5523(2) 0.68791(19) -0.2743(2) 0.0161(7) Uani 1 1 d .
C27 C 0.5791(3) 0.9269(2) 0.1503(3) 0.0273(9) Uani 1 1 d .
C28 C 0.6282(3) 0.8936(2) 0.1203(3) 0.0242(9) Uani 1 1 d .
C29 C 0.6526(2) 0.9260(2) 0.0677(2) 0.0170(8) Uani 1 1 d .
C30 C 0.6282(3) 0.9923(2) 0.0495(3) 0.0251(9) Uani 1 1 d .
C31 C 0.5779(3) 1.0213(2) 0.0820(3) 0.0267(9) Uani 1 1 d .
C32 C 0.7048(2) 0.88833(19) 0.0354(2) 0.0157(8) Uani 1 1 d .
C33 C 0.7521(2) 0.9223(2) 0.0032(2) 0.0173(8) Uani 1 1 d .
C34 C 0.8110(2) 0.88968(19) -0.0157(2) 0.0151(7) Uani 1 1 d .
C35 C 0.8604(2) 0.9279(2) -0.0508(2) 0.0168(8) Uani 1 1 d .
C36 C 0.9009(2) 0.8914(2) -0.0882(2) 0.0220(8) Uani 1 1 d .
C37 C 0.9465(3) 0.9257(2) -0.1211(3) 0.0268(9) Uani 1 1 d .
C38 C 0.9160(3) 1.0267(2) -0.0839(3) 0.0264(9) Uani 1 1 d .
C39 C 0.8679(3) 0.9973(2) -0.0493(3) 0.0244(9) Uani 1 1 d .
C40 C 0.9927(3) 0.7409(2) 0.6867(2) 0.0228(9) Uani 1 1 d .
C41 C 0.9364(3) 0.7362(2) 0.7202(2) 0.0227(9) Uani 1 1 d .
C42 C 0.9579(2) 0.7433(2) 0.7994(2) 0.0209(8) Uani 1 1 d .
C43 C 1.0371(3) 0.7561(2) 0.8486(2) 0.0221(8) Uani 1 1 d .
C44 C 1.0932(2) 0.7612(2) 0.8147(2) 0.0231(9) Uani 1 1 d .
C45 C 1.0720(3) 0.7536(2) 0.7360(2) 0.0242(9) Uani 1 1 d .
C46 C 1.2370(2) 0.5383(2) -0.1842(2) 0.0195(8) Uani 1 1 d .
C47 C 1.2425(2) 0.4800(2) -0.2216(3) 0.0234(9) Uani 1 1 d .
C48 C 1.2920(3) 0.4748(2) -0.2623(3) 0.0252(9) Uani 1 1 d .
C49 C 1.3396(2) 0.5281(2) -0.2674(2) 0.0177(8) Uani 1 1 d .
C50 C 1.3332(2) 0.5871(2) -0.2308(2) 0.0204(8) Uani 1 1 d .
C51 C 1.2828(3) 0.5920(2) -0.1909(2) 0.0222(8) Uani 1 1 d .
C52 C 0.2793(2) 0.5335(2) 0.2021(2) 0.0184(8) Uani 1 1 d .
C53 C 0.2558(2) 0.5869(2) 0.2359(2) 0.0215(8) Uani 1 1 d .
C54 C 0.2000(2) 0.5792(2) 0.2695(2) 0.0205(8) Uani 1 1 d .
C55 C 0.1663(2) 0.5174(2) 0.2727(2) 0.0176(8) Uani 1 1 d .
C56 C 0.1916(2) 0.4635(2) 0.2410(2) 0.0185(8) Uani 1 1 d .
C57 C 0.2460(2) 0.4713(2) 0.2064(2) 0.0197(8) Uani 1 1 d .
N1 N 0.9339(2) 0.70350(17) 0.41410(19) 0.0199(7) Uani 1 1 d .
N2 N 1.0634(2) 0.56355(18) -0.0362(2) 0.0242(8) Uani 1 1 d .
N3 N 0.4672(2) 0.5677(2) 0.0724(2) 0.0288(8) Uani 1 1 d .
N4 N 0.5957(2) 0.71031(18) -0.37794(18) 0.0208(7) Uani 1 1 d .
N5 N 0.5531(2) 0.98932(19) 0.1316(2) 0.0268(8) Uani 1 1 d .
N6 N 0.9554(2) 0.99209(18) -0.1189(2) 0.0254(8) Uani 1 1 d .
O1 O 0.82617(16) 0.74137(13) 0.13222(15) 0.0168(5) Uani 1 1 d .
O2 O 0.84930(16) 0.68976(13) 0.00867(15) 0.0170(5) Uani 1 1 d .
O3 O 0.68592(16) 0.68718(13) 0.02795(15) 0.0173(5) Uani 1 1 d .
O4 O 0.70645(16) 0.74207(13) -0.09509(15) 0.0171(5) Uani 1 1 d .
O5 O 0.70286(15) 0.82488(13) 0.04173(16) 0.0174(5) Uani 1 1 d .
O6 O 0.82743(15) 0.82747(13) -0.00493(15) 0.0165(5) Uani 1 1 d .
O7 O 0.7361(8) 1.1087(7) -0.0152(10) 0.046(4) Uani 0.25 1 d P
I1 I 0.96123(2) 0.72755(2) 0.56730(2) 0.02262(7) Uani 1 1 d .
I2 I 1.06858(2) 0.76873(2) 0.96801(2) 0.02127(7) Uani 1 1 d .
I3 I 1.16468(2) 0.54529(2) -0.11903(2) 0.02181(7) Uani 1 1 d .
I4 I 1.42414(2) 0.51897(2) -0.31877(2) 0.01943(7) Uani 1 1 d .
I5 I 0.35838(2) 0.54604(2) 0.14478(2) 0.02208(7) Uani 1 1 d .
I6 I 0.07474(2) 0.50890(2) 0.31602(2) 0.01985(7) Uani 1 1 d .
Fe1 Fe 0.76673(3) 0.75197(3) 0.01860(3) 0.01295(11) Uani 1 1 d .
F1 F 0.85829(14) 0.72424(14) 0.67563(14) 0.0290(6) Uani 1 1 d .
F2 F 0.89994(14) 0.73802(13) 0.82771(14) 0.0266(5) Uani 1 1 d .
F3 F 1.17119(15) 0.77398(15) 0.85941(14) 0.0325(6) Uani 1 1 d .
F4 F 1.13016(15) 0.75878(15) 0.70787(14) 0.0317(6) Uani 1 1 d .
F5 F 1.19981(17) 0.42593(13) -0.21745(19) 0.0400(7) Uani 1 1 d .
F6 F 1.29535(18) 0.41605(13) -0.29607(19) 0.0409(7) Uani 1 1 d .
F7 F 1.37879(16) 0.64030(12) -0.23226(16) 0.0318(6) Uani 1 1 d .
F8 F 1.28041(19) 0.65053(13) -0.15600(19) 0.0403(7) Uani 1 1 d .
F9 F 0.28641(16) 0.64834(12) 0.23477(16) 0.0315(6) Uani 1 1 d .
F10 F 0.17875(17) 0.63330(13) 0.29992(17) 0.0337(6) Uani 1 1 d .
F11 F 0.16199(15) 0.40176(12) 0.24309(15) 0.0279(5) Uani 1 1 d .
F12 F 0.26499(15) 0.41754(12) 0.17313(16) 0.0297(6) Uani 1 1 d .
H1 H 0.818(3) 0.720(2) 0.381(2) 0.011(10) Uiso 1 1 d .
H2 H 1.047(3) 0.683(2) 0.427(3) 0.016(10) Uiso 1 1 d .
H3 H 1.021(3) 0.678(2) 0.297(3) 0.027(12) Uiso 1 1 d .
H4 H 0.788(3) 0.721(3) 0.247(3) 0.029(13) Uiso 1 1 d .
H5 H 0.963(3) 0.633(2) 0.170(3) 0.021(11) Uiso 1 1 d .
H6 H 1.060(4) 0.608(3) 0.123(4) 0.046(16) Uiso 1 1 d .
H7 H 1.135(3) 0.564(2) 0.065(3) 0.020(12) Uiso 1 1 d .
H8 H 0.970(3) 0.575(2) -0.130(3) 0.025(12) Uiso 1 1 d .
H9 H 0.886(3) 0.624(3) -0.082(3) 0.028(13) Uiso 1 1 d .
H10 H 0.558(3) 0.584(3) 0.168(3) 0.036(14) Uiso 1 1 d .
H11 H 0.641(3) 0.630(3) 0.120(3) 0.031(14) Uiso 1 1 d .
H12 H 0.472(3) 0.602(3) -0.093(3) 0.040(15) Uiso 1 1 d .
H13 H 0.392(4) 0.561(3) -0.033(3) 0.039(15) Uiso 1 1 d .
H14 H 0.569(3) 0.639(2) -0.133(3) 0.017(11) Uiso 1 1 d .
H15 H 0.740(3) 0.731(2) -0.213(2) 0.010(10) Uiso 1 1 d .
H16 H 0.704(3) 0.736(2) -0.349(3) 0.017(11) Uiso 1 1 d .
H17 H 0.490(3) 0.683(2) -0.387(3) 0.017(11) Uiso 1 1 d .
H18 H 0.513(3) 0.678(2) -0.256(3) 0.023(12) Uiso 1 1 d .
H19 H 0.564(3) 0.906(3) 0.186(3) 0.034(14) Uiso 1 1 d .
H20 H 0.646(3) 0.853(3) 0.136(3) 0.027(13) Uiso 1 1 d .
H21 H 0.640(3) 1.018(3) 0.013(3) 0.030(13) Uiso 1 1 d .
H22 H 0.562(3) 1.065(3) 0.069(3) 0.034(14) Uiso 1 1 d .
H23 H 0.748(3) 0.966(3) -0.002(2) 0.017(11) Uiso 1 1 d .
H24 H 0.895(3) 0.844(3) -0.093(3) 0.034(14) Uiso 1 1 d .
H25 H 0.973(4) 0.906(3) -0.145(3) 0.049(17) Uiso 1 1 d .
H26 H 0.922(3) 1.073(3) -0.080(3) 0.021(11) Uiso 1 1 d .
H27 H 0.843(4) 1.023(3) -0.024(3) 0.043(15) Uiso 1 1 d .

loop_
_atom_site_aniso_label
_atom_site_aniso_U_11
_atom_site_aniso_U_22
_atom_site_aniso_U_33
_atom_site_aniso_U_23
_atom_site_aniso_U_13
_atom_site_aniso_U_12
C1 0.023(2) 0.0185(19) 0.0169(19) -0.0017(15) 0.0125(17) -0.0005(16)
C2 0.0168(19) 0.025(2) 0.0150(19) 0.0040(16) 0.0022(16) -0.0006(16)
C3 0.0143(18) 0.0184(19) 0.0182(19) 0.0010(15) 0.0085(16) -0.0007(15)
C4 0.0171(18) 0.0100(17) 0.0160(18) 0.0000(14) 0.0066(15) -0.0026(14)
C5 0.0181(19) 0.0132(18) 0.020(2) -0.0026(15) 0.0087(16) -0.0006(15)
C6 0.0134(17) 0.0151(18) 0.0134(18) -0.0007(14) 0.0051(14) -0.0046(14)
C7 0.0166(18) 0.0169(19) 0.0163(19) 0.0009(15) 0.0064(16) 0.0039(15)
C8 0.0151(18) 0.0116(17) 0.0191(19) 0.0001(14) 0.0083(15) -0.0014(14)
C9 0.0219(19) 0.0131(18) 0.0196(19) 0.0008(15) 0.0141(16) -0.0001(15)
C10 0.028(2) 0.038(3) 0.016(2) 0.0065(18) 0.0102(18) 0.0141(19)
C11 0.023(2) 0.043(3) 0.030(2) 0.010(2) 0.013(2) 0.016(2)
C12 0.027(2) 0.037(3) 0.021(2) -0.0098(19) 0.0132(19) -0.0021(19)
C13 0.019(2) 0.029(2) 0.026(2) -0.0070(18) 0.0112(18) -0.0025(17)
C14 0.029(2) 0.029(2) 0.021(2) 0.0066(18) 0.0147(19) 0.0000(18)
C15 0.022(2) 0.027(2) 0.020(2) 0.0042(17) 0.0095(18) 0.0000(17)
C16 0.021(2) 0.0197(19) 0.019(2) 0.0034(15) 0.0127(16) 0.0006(15)
C17 0.026(2) 0.050(3) 0.022(2) 0.004(2) 0.0109(19) -0.013(2)
C18 0.024(2) 0.051(3) 0.033(3) 0.005(2) 0.012(2) -0.014(2)
C19 0.0172(18) 0.0148(18) 0.0190(19) 0.0025(15) 0.0101(16) 0.0040(15)
C20 0.0144(18) 0.0210(19) 0.0152(19) -0.0020(16) 0.0066(16) -0.0054(16)
C21 0.0144(18) 0.0153(18) 0.0154(18) 0.0009(15) 0.0069(15) 0.0029(14)
C22 0.0190(19) 0.0146(18) 0.0131(18) 0.0020(14) 0.0087(15) 0.0014(14)
C23 0.015(2) 0.024(2) 0.020(2) 0.0026(16) 0.0068(17) -0.0002(16)
C24 0.025(2) 0.028(2) 0.018(2) 0.0019(16) 0.0143(18) -0.0006(17)
C25 0.018(2) 0.023(2) 0.0149(19) -0.0008(16) 0.0036(16) 0.0009(16)
C26 0.0161(18) 0.0169(18) 0.0173(19) -0.0015(15) 0.0087(16) -0.0009(15)
C27 0.029(2) 0.031(2) 0.029(2) -0.0017(19) 0.020(2) -0.0020(19)
C28 0.024(2) 0.023(2) 0.031(2) 0.0020(18) 0.0155(18) 0.0023(17)
C29 0.0118(17) 0.022(2) 0.0168(19) -0.0026(15) 0.0054(15) 0.0001(15)
C30 0.026(2) 0.025(2) 0.031(2) 0.0012(18) 0.0185(19) 0.0028(17)
C31 0.026(2) 0.020(2) 0.040(3) -0.0019(19) 0.019(2) 0.0026(18)
C32 0.0094(16) 0.021(2) 0.0142(18) 0.0007(15) 0.0021(14) 0.0022(14)
C33 0.0151(18) 0.018(2) 0.020(2) 0.0002(15) 0.0077(16) 0.0013(15)
C34 0.0116(17) 0.020(2) 0.0111(17) -0.0026(14) 0.0020(14) -0.0026(14)
C35 0.0133(17) 0.022(2) 0.0152(18) 0.0009(15) 0.0056(15) -0.0011(15)
C36 0.022(2) 0.020(2) 0.029(2) -0.0015(17) 0.0145(18) -0.0014(16)
C37 0.025(2) 0.032(2) 0.033(2) -0.0029(19) 0.022(2) 0.0011(18)
C38 0.029(2) 0.020(2) 0.036(3) 0.0045(18) 0.019(2) -0.0009(17)
C39 0.027(2) 0.022(2) 0.034(2) 0.0016(18) 0.022(2) 0.0008(17)
C40 0.027(2) 0.025(2) 0.016(2) -0.0015(16) 0.0072(17) 0.0006(17)
C41 0.021(2) 0.027(2) 0.020(2) -0.0004(17) 0.0072(17) -0.0007(16)
C42 0.023(2) 0.022(2) 0.020(2) 0.0000(16) 0.0114(17) 0.0005(16)
C43 0.026(2) 0.025(2) 0.0143(19) -0.0002(16) 0.0072(17) 0.0019(17)
C44 0.0173(19) 0.031(2) 0.020(2) 0.0006(17) 0.0064(17) 0.0003(17)
C45 0.020(2) 0.033(2) 0.022(2) -0.0015(18) 0.0108(17) -0.0018(17)
C46 0.0152(18) 0.023(2) 0.023(2) -0.0006(16) 0.0098(16) 0.0023(15)
C47 0.019(2) 0.020(2) 0.036(2) -0.0053(18) 0.0148(18) -0.0055(16)
C48 0.025(2) 0.019(2) 0.036(2) -0.0092(18) 0.0166(19) -0.0034(17)
C49 0.0141(18) 0.0200(19) 0.0213(19) 0.0011(16) 0.0094(16) 0.0032(15)
C50 0.0193(19) 0.0180(19) 0.026(2) 0.0017(16) 0.0113(17) -0.0024(15)
C51 0.027(2) 0.0151(19) 0.030(2) -0.0042(16) 0.0170(18) -0.0002(16)
C52 0.0135(18) 0.026(2) 0.0173(19) 0.0062(16) 0.0074(15) 0.0018(15)
C53 0.021(2) 0.020(2) 0.026(2) 0.0001(16) 0.0116(17) -0.0030(16)
C54 0.022(2) 0.020(2) 0.022(2) -0.0005(16) 0.0109(17) -0.0006(16)
C55 0.0138(18) 0.025(2) 0.0152(18) 0.0029(16) 0.0075(15) -0.0006(15)
C56 0.0145(18) 0.0179(19) 0.021(2) 0.0018(15) 0.0048(16) -0.0035(15)
C57 0.0169(19) 0.0184(19) 0.023(2) 0.0021(16) 0.0068(16) 0.0068(15)
N1 0.0253(18) 0.0199(17) 0.0148(16) -0.0006(13) 0.0081(14) -0.0013(14)
N2 0.0260(19) 0.0238(18) 0.029(2) -0.0016(15) 0.0176(16) 0.0032(14)
N3 0.0265(19) 0.037(2) 0.030(2) 0.0090(17) 0.0183(17) -0.0009(16)
N4 0.0259(18) 0.0267(18) 0.0121(16) 0.0016(13) 0.0098(14) 0.0023(14)
N5 0.0243(18) 0.029(2) 0.033(2) -0.0048(16) 0.0174(16) 0.0028(15)
N6 0.0259(18) 0.0243(19) 0.033(2) 0.0035(15) 0.0186(16) -0.0032(15)
O1 0.0161(13) 0.0219(14) 0.0131(13) 0.0001(11) 0.0065(11) 0.0038(11)
O2 0.0172(13) 0.0205(14) 0.0136(13) -0.0012(11) 0.0062(11) 0.0027(11)
O3 0.0191(13) 0.0201(14) 0.0128(13) 0.0023(11) 0.0060(11) -0.0034(11)
O4 0.0171(13) 0.0212(14) 0.0123(13) 0.0021(11) 0.0050(11) -0.0038(11)
O5 0.0149(13) 0.0177(14) 0.0224(14) 0.0003(11) 0.0103(11) 0.0003(10)
O6 0.0142(12) 0.0165(13) 0.0213(14) -0.0005(11) 0.0098(11) 0.0001(10)
O7 0.034(8) 0.030(7) 0.083(12) -0.002(7) 0.032(8) -0.001(6)
I1 0.02419(14) 0.02861(15) 0.01523(13) -0.00039(10) 0.00776(11) -0.00041(10)
I2 0.02308(14) 0.02616(14) 0.01488(13) -0.00031(10) 0.00766(10) -0.00014(10)
I3 0.02028(13) 0.02406(14) 0.02720(14) -0.00204(10) 0.01590(11) -0.00017(10)
I4 0.01712(12) 0.02397(13) 0.02091(13) 0.00075(10) 0.01142(10) 0.00289(10)
I5 0.01776(13) 0.02833(14) 0.02505(14) 0.00639(11) 0.01366(11) 0.00185(10)
I6 0.01830(13) 0.02403(14) 0.02161(13) 0.00180(10) 0.01255(10) -0.00200(10)
Fe1 0.0122(2) 0.0157(3) 0.0118(3) 0.0003(2) 0.0055(2) 0.0002(2)
F1 0.0191(12) 0.0443(15) 0.0209(12) -0.0024(11) 0.0047(10) -0.0050(11)
F2 0.0233(12) 0.0375(14) 0.0233(12) -0.0021(10) 0.0138(10) -0.0032(10)
F3 0.0195(12) 0.0543(17) 0.0208(13) -0.0037(12) 0.0047(10) -0.0036(11)
F4 0.0252(13) 0.0536(17) 0.0215(13) -0.0044(12) 0.0147(11) -0.0059(12)
F5 0.0433(16) 0.0252(14) 0.071(2) -0.0169(13) 0.0436(16) -0.0160(12)
F6 0.0481(17) 0.0252(14) 0.068(2) -0.0241(13) 0.0432(16) -0.0129(12)
F7 0.0395(15) 0.0194(12) 0.0514(17) -0.0025(11) 0.0339(13) -0.0057(11)
F8 0.0554(18) 0.0205(13) 0.068(2) -0.0152(13) 0.0492(17) -0.0094(12)
F9 0.0371(14) 0.0197(12) 0.0495(16) -0.0025(11) 0.0297(13) -0.0098(11)
F10 0.0446(16) 0.0224(13) 0.0499(17) -0.0084(12) 0.0358(14) -0.0061(11)
F11 0.0305(13) 0.0176(12) 0.0430(15) 0.0032(11) 0.0225(12) -0.0034(10)
F12 0.0322(13) 0.0211(12) 0.0462(16) -0.0003(11) 0.0266(12) 0.0036(10)

loop_
_atom_type_symbol
_atom_type_description
_atom_type_scat_dispersion_real
_atom_type_scat_dispersion_imag
_atom_type_scat_source
C C 0.0033 0.0016 'International Tables Vol C Tables 4.2.6.8 and 6.1.1.4'
H H 0.0000 0.0000 'International Tables Vol C Tables 4.2.6.8 and 6.1.1.4'
N N 0.0061 0.0033 'International Tables Vol C Tables 4.2.6.8 and 6.1.1.4'
O O 0.0106 0.0060 'International Tables Vol C Tables 4.2.6.8 and 6.1.1.4'
I I -0.4742 1.8119 'International Tables Vol C Tables 4.2.6.8 and 6.1.1.4'
Fe Fe 0.3463 0.8444 'International Tables Vol C Tables 4.2.6.8 and 6.1.1.4'
F F 0.0171 0.0103 'International Tables Vol C Tables 4.2.6.8 and 6.1.1.4'

loop_
_geom_angle_atom_site_label_1
_geom_angle_atom_site_label_2
_geom_angle_atom_site_label_3
_geom_angle
N1 C1 C5 123.0(4)
N1 C1 H1 116(2)
C5 C1 H1 121(2)
N1 C2 C3 123.1(4)
N1 C2 H2 118(3)
C3 C2 H2 119(3)
C2 C3 C4 118.9(4)
C2 C3 H3 120(3)
C4 C3 H3 121(3)
C5 C4 C3 118.2(3)
C5 C4 C6 118.7(3)
C3 C4 C6 123.1(3)
C4 C5 C1 119.1(4)
C4 C5 H4 120(3)
C1 C5 H4 120(3)
O1 C6 C7 124.8(3)
O1 C6 C4 114.7(3)
C7 C6 C4 120.5(3)
C6 C7 C8 122.3(4)
C6 C7 H5 118(3)
C8 C7 H5 119(3)
O2 C8 C7 124.3(3)
O2 C8 C9 114.7(3)
C7 C8 C9 120.9(3)
C10 C9 C13 117.9(4)
C10 C9 C8 122.8(4)
C13 C9 C8 119.1(4)
C9 C10 C11 119.0(4)
C9 C10 H6 123(4)
C11 C10 H6 118(4)
N2 C11 C10 123.4(4)
N2 C11 H7 115(3)
C10 C11 H7 122(3)
N2 C12 C13 124.4(4)
N2 C12 H8 119(3)
C13 C12 H8 117(3)
C12 C13 C9 118.4(4)
C12 C13 H9 121(3)
C9 C13 H9 120(3)
N3 C14 C15 123.6(4)
N3 C14 H10 118(3)
C15 C14 H10 118(3)
C14 C15 C16 118.9(4)
C14 C15 H11 119(3)
C16 C15 H11 122(3)
C17 C16 C15 117.7(4)
C17 C16 C19 123.4(4)
C15 C16 C19 118.7(4)
C16 C17 C18 118.9(4)
C16 C17 H12 124(3)
C18 C17 H12 117(3)
N3 C18 C17 123.9(4)
N3 C18 H13 115(3)
C17 C18 H13 121(3)
O3 C19 C20 124.4(3)
O3 C19 C16 114.6(3)
C20 C19 C16 120.9(4)
C21 C20 C19 122.6(4)
C21 C20 H14 118(3)
C19 C20 H14 119(3)
O4 C21 C20 124.0(3)
O4 C21 C22 115.2(3)
C20 C21 C22 120.7(3)
C26 C22 C23 118.1(3)
C26 C22 C21 123.5(3)
C23 C22 C21 118.3(3)
C24 C23 C22 119.1(4)
C24 C23 H15 120(3)
C22 C23 H15 121(3)
N4 C24 C23 123.1(4)
N4 C24 H16 109(3)
C23 C24 H16 127(3)
N4 C25 C26 123.7(4)
N4 C25 H17 117(3)
C26 C25 H17 119(3)
C25 C26 C22 118.6(4)
C25 C26 H18 124(3)
C22 C26 H18 117(3)
N5 C27 C28 123.9(4)
N5 C27 H19 116(3)
C28 C27 H19 120(3)
C27 C28 C29 119.4(4)
C27 C28 H20 121(3)
C29 C28 H20 120(3)
C28 C29 C30 117.4(4)
C28 C29 C32 118.3(4)
C30 C29 C32 124.4(4)
C31 C30 C29 119.0(4)
C31 C30 H21 117(3)
C29 C30 H21 124(3)
N5 C31 C30 123.4(4)
N5 C31 H22 119(3)
C30 C31 H22 118(3)
O5 C32 C33 124.6(4)
O5 C32 C29 114.6(3)
C33 C32 C29 120.8(4)
C32 C33 C34 122.0(4)
C32 C33 H23 119(3)
C34 C33 H23 118(3)
O6 C34 C33 124.4(3)
O6 C34 C35 115.1(3)
C33 C34 C35 120.5(4)
C39 C35 C36 117.7(4)
C39 C35 C34 124.5(4)
C36 C35 C34 117.8(4)
C37 C36 C35 118.7(4)
C37 C36 H24 121(3)
C35 C36 H24 120(3)
N6 C37 C36 124.3(4)
N6 C37 H25 113(4)
C36 C37 H25 123(4)
N6 C38 C39 123.6(4)
N6 C38 H26 118(3)
C39 C38 H26 118(3)
C35 C39 C38 118.9(4)
C35 C39 H27 120(4)
C38 C39 H27 121(4)
C41 C40 C45 116.8(4)
C41 C40 I1 122.0(3)
C45 C40 I1 121.2(3)
F1 C41 C40 119.9(4)
F1 C41 C42 118.4(4)
C40 C41 C42 121.8(4)
F2 C42 C43 120.2(4)
F2 C42 C41 118.4(4)
C43 C42 C41 121.4(4)
C44 C43 C42 116.6(4)
C44 C43 I2 122.3(3)
C42 C43 I2 121.1(3)
F3 C44 C45 118.4(4)
F3 C44 C43 119.5(4)
C45 C44 C43 122.1(4)
F4 C45 C44 118.3(4)
F4 C45 C40 120.3(4)
C44 C45 C40 121.4(4)
C47 C46 C51 116.4(4)
C47 C46 I3 122.1(3)
C51 C46 I3 121.5(3)
F5 C47 C48 118.3(4)
F5 C47 C46 119.6(4)
C48 C47 C46 122.1(4)
F6 C48 C47 118.8(4)
F6 C48 C49 119.6(4)
C47 C48 C49 121.6(4)
C50 C49 C48 116.4(4)
C50 C49 I4 120.8(3)
C48 C49 I4 122.5(3)
F7 C50 C51 119.0(4)
F7 C50 C49 119.5(3)
C51 C50 C49 121.6(4)
F8 C51 C50 118.3(4)
F8 C51 C46 119.7(3)
C50 C51 C46 121.9(4)
C53 C52 C57 116.5(3)
C53 C52 I5 121.8(3)
C57 C52 I5 121.7(3)
F9 C53 C54 118.7(4)
F9 C53 C52 119.7(3)
C54 C53 C52 121.6(4)
F10 C54 C53 118.6(4)
F10 C54 C55 119.8(3)
C53 C54 C55 121.6(4)
C54 C55 C56 116.8(3)
C54 C55 I6 120.5(3)
C56 C55 I6 122.5(3)
F11 C56 C57 118.6(4)
F11 C56 C55 119.8(3)
C57 C56 C55 121.6(4)
F12 C57 C56 118.7(4)
F12 C57 C52 119.4(3)
C56 C57 C52 121.9(4)
C2 N1 C1 117.7(3)
C12 N2 C11 116.8(4)
C18 N3 C14 117.0(4)
C25 N4 C24 117.3(3)
C27 N5 C31 116.9(4)
C38 N6 C37 116.9(4)
C6 O1 Fe1 130.7(2)
C8 O2 Fe1 131.4(2)
C19 O3 Fe1 131.2(2)
C21 O4 Fe1 131.6(2)
C32 O5 Fe1 131.6(2)
C34 O6 Fe1 130.9(2)
O1 Fe1 O4 168.22(12)
O1 Fe1 O2 85.55(11)
O4 Fe1 O2 87.47(11)
O1 Fe1 O5 87.78(11)
O4 Fe1 O5 100.55(11)
O2 Fe1 O5 168.67(11)
O1 Fe1 O3 86.90(11)
O4 Fe1 O3 85.19(11)
O2 Fe1 O3 101.32(11)
O5 Fe1 O3 87.43(11)
O1 Fe1 O6 101.65(11)
O4 Fe1 O6 87.51(11)
O2 Fe1 O6 87.73(11)
O5 Fe1 O6 84.66(11)
O3 Fe1 O6 168.09(11)

loop_
_geom_bond_atom_site_label_1
_geom_bond_atom_site_label_2
_geom_bond_distance
C1 N1 1.340(5)
C1 C5 1.387(6)
C1 H1 0.96(4)
C2 N1 1.339(5)
C2 C3 1.384(6)
C2 H2 0.98(5)
C3 C4 1.395(5)
C3 H3 0.89(5)
C4 C5 1.383(5)
C4 C6 1.499(5)
C5 H4 0.95(5)
C6 O1 1.273(5)
C6 C7 1.392(5)
C7 C8 1.398(5)
C7 H5 0.89(5)
C8 O2 1.269(5)
C8 C9 1.504(5)
C9 C10 1.382(6)
C9 C13 1.385(6)
C10 C11 1.384(6)
C10 H6 0.86(6)
C11 N2 1.332(6)
C11 H7 0.82(5)
C12 N2 1.322(6)
C12 C13 1.382(6)
C12 H8 0.88(5)
C13 H9 0.90(5)
C14 N3 1.333(6)
C14 C15 1.383(6)
C14 H10 0.89(6)
C15 C16 1.391(6)
C15 H11 0.86(6)
C16 C17 1.384(6)
C16 C19 1.506(5)
C17 C18 1.388(6)
C17 H12 0.94(6)
C18 N3 1.322(6)
C18 H13 0.94(6)
C19 O3 1.271(5)
C19 C20 1.395(5)
C20 C21 1.392(5)
C20 H14 0.83(5)
C21 O4 1.273(5)
C21 C22 1.493(5)
C22 C26 1.391(5)
C22 C23 1.396(5)
C23 C24 1.374(6)
C23 H15 0.91(4)
C24 N4 1.348(6)
C24 H16 0.92(5)
C25 N4 1.332(5)
C25 C26 1.384(6)
C25 H17 0.90(5)
C26 H18 0.91(5)
C27 N5 1.327(6)
C27 C28 1.381(6)
C27 H19 0.92(6)
C28 C29 1.383(6)
C28 H20 0.88(5)
C29 C30 1.392(6)
C29 C32 1.496(5)
C30 C31 1.391(6)
C30 H21 0.95(5)
C31 N5 1.335(6)
C31 H22 0.92(6)
C32 O5 1.271(5)
C32 C33 1.390(5)
C33 C34 1.396(5)
C33 H23 0.87(5)
C34 O6 1.271(5)
C34 C35 1.498(5)
C35 C39 1.388(6)
C35 C36 1.392(6)
C36 C37 1.378(6)
C36 H24 0.95(6)
C37 N6 1.330(6)
C37 H25 0.86(6)
C38 N6 1.326(6)
C38 C39 1.392(6)
C38 H26 0.94(5)
C39 H27 0.92(6)
C40 C41 1.382(6)
C40 C45 1.387(6)
C40 I1 2.101(4)
C41 F1 1.347(5)
C41 C42 1.387(6)
C42 F2 1.340(5)
C42 C43 1.387(6)
C43 C44 1.384(6)
C43 I2 2.099(4)
C44 F3 1.349(5)
C44 C45 1.381(6)
C45 F4 1.341(5)
C46 C47 1.379(6)
C46 C51 1.383(6)
C46 I3 2.099(4)
C47 F5 1.340(5)
C47 C48 1.378(6)
C48 F6 1.342(5)
C48 C49 1.388(6)
C49 C50 1.386(6)
C49 I4 2.093(4)
C50 F7 1.345(5)
C50 C51 1.381(6)
C51 F8 1.344(5)
C52 C53 1.384(6)
C52 C57 1.390(6)
C52 I5 2.096(4)
C53 F9 1.344(5)
C53 C54 1.381(6)
C54 F10 1.340(5)
C54 C55 1.382(6)
C55 C56 1.386(6)
C55 I6 2.099(4)
C56 F11 1.346(5)
C56 C57 1.370(6)
C57 F12 1.347(5)
O1 Fe1 1.990(3)
O2 Fe1 1.993(3)
O3 Fe1 1.997(3)
O4 Fe1 1.991(3)
O5 Fe1 1.997(3)
O6 Fe1 2.002(3)
